data_4109467
loop_
_publ_author_name
'Fenglou Zou'
'Franck Furno'
'Thomas Fox'
'Helmut W. Schmalle'
'Heinz Berke'
'J\"urgen Eckert'
'Zema Chowdhury'
'Peter Burger'

_publ_section_title
;
 trans-W(Cmesityl)(dmpe)2H: Revealing a Highly Polar W-H Bond and
 H-Mobility in Liquid and Solid State
;
_journal_name_full 'Journal of the American Chemical Society'
_journal_page_first 7195
_journal_page_last 7205
_journal_paper_doi 10.1021/ja069140k
_journal_volume 129
_journal_year 2007
_chemical_formula_moiety 'C22 H44 P4 W'
_chemical_formula_sum 'C22 H44 P4 W'
_chemical_formula_weight 616.30
_chemical_name_systematic
; 
 [Trans-hydrido-(2,3,5-trimethylphenylcarbyne)-
 bis(1,2-dimethylphosphino)ethane]tungsten
;
_space_group_IT_number 2
_symmetry_cell_setting triclinic
_symmetry_space_group_name_Hall '-P 1'
_symmetry_space_group_name_H-M 'P -1'
_atom_sites_solution_hydrogens geom
_atom_sites_solution_primary direct
_atom_sites_solution_secondary difmap
_audit_creation_method SHELXL-97
_cell_angle_alpha 73.376(10)
_cell_angle_beta 67.246(9)
_cell_angle_gamma 66.989(10)
_cell_formula_units_Z 2
_cell_length_a 10.0806(9)
_cell_length_b 12.6747(12)
_cell_length_c 12.8077(10)
_cell_measurement_reflns_used 8000
_cell_measurement_temperature 183(2)
_cell_measurement_theta_max 25.9
_cell_measurement_theta_min 2.30
_cell_volume 1371.3(2)
_computing_cell_refinement 'Stoe IPDS software'
_computing_data_collection 'Stoe IPDS software'
_computing_data_reduction 'XRED (Stoe & Cie, 1999)'
_computing_molecular_graphics 'PLATON, PLUTON (Spek, 1990, 2005)'
_computing_publication_material 'SHELXL-97 (Sheldrick, 1997)'
_computing_structure_refinement 'SHELXL-97 (Sheldrick, 1997)'
_computing_structure_solution 'SHELXS-97 (Sheldrick, 1990)'
_diffrn_ambient_temperature 183(2)
_diffrn_measured_fraction_theta_full 0.934
_diffrn_measured_fraction_theta_max 0.934
_diffrn_measurement_device_type 'Stoe IPDS diffractometer'
_diffrn_measurement_method '\f oscillation scan'
_diffrn_radiation_monochromator graphite
_diffrn_radiation_source 'fine-focus sealed tube'
_diffrn_radiation_type MoK\a
_diffrn_radiation_wavelength 0.71073
_diffrn_reflns_av_R_equivalents 0.0823
_diffrn_reflns_av_sigmaI/netI 0.1667
_diffrn_reflns_limit_h_max 12
_diffrn_reflns_limit_h_min -11
_diffrn_reflns_limit_k_max 15
_diffrn_reflns_limit_k_min -14
_diffrn_reflns_limit_l_max 14
_diffrn_reflns_limit_l_min 0
_diffrn_reflns_number 10799
_diffrn_reflns_theta_full 25.88
_diffrn_reflns_theta_max 25.88
_diffrn_reflns_theta_min 2.28
_diffrn_standards_decay_% 0
_diffrn_standards_interval_count ' image'
_diffrn_standards_interval_time 9.0
_diffrn_standards_number '50 to 200'
_exptl_absorpt_coefficient_mu 4.451
_exptl_absorpt_correction_T_max 0.9027
_exptl_absorpt_correction_T_min 0.7612
_exptl_absorpt_correction_type numerical
_exptl_absorpt_process_details 'Coppens et al. 1965'
_exptl_crystal_colour red
_exptl_crystal_density_diffrn 1.493
_exptl_crystal_description needle
_exptl_crystal_F_000 620
_exptl_crystal_size_max 0.23
_exptl_crystal_size_mid 0.05
_exptl_crystal_size_min 0.02
_refine_diff_density_max 1.793
_refine_diff_density_min -1.708
_refine_diff_density_rms 0.234
_refine_ls_extinction_method none
_refine_ls_goodness_of_fit_ref 0.869
_refine_ls_hydrogen_treatment constr
_refine_ls_matrix_type full
_refine_ls_number_parameters 241
_refine_ls_number_reflns 4983
_refine_ls_number_restraints 0
_refine_ls_restrained_S_all 0.869
_refine_ls_R_factor_all 0.0863
_refine_ls_R_factor_gt 0.0540
_refine_ls_shift/su_max 0.001
_refine_ls_shift/su_mean 0.000
_refine_ls_structure_factor_coef Fsqd
_refine_ls_weighting_details 'w=1/[\s^2^(Fo^2^)+(0.0639P)^2^] where P=(Fo^2^+2Fc^2^)/3'
_refine_ls_weighting_scheme calc
_refine_ls_wR_factor_gt 0.1322
_refine_ls_wR_factor_ref 0.1400
_reflns_number_gt 3247
_reflns_number_total 4983
_reflns_threshold_expression >2sigma(I)
_cod_data_source_file ja069140ksi20070110_035822.cif
_cod_data_source_block fen192
_cod_database_code 4109467

loop_
_symmetry_equiv_pos_as_xyz
'x, y, z'
'-x, -y, -z'

loop_
_atom_site_label
_atom_site_type_symbol
_atom_site_fract_x
_atom_site_fract_y
_atom_site_fract_z
_atom_site_U_iso_or_equiv
_atom_site_adp_type
_atom_site_occupancy
_atom_site_calc_flag
_atom_site_refinement_flags
W1 W 0.96274(5) 0.73502(4) 0.68668(5) 0.01958(10) Uani 1 d .
P1 P 0.7661(3) 0.8320(2) 0.5940(3) 0.0285(7) Uani 1 d .
P2 P 0.7588(3) 0.8247(3) 0.8440(3) 0.0337(8) Uani 1 d .
P3 P 1.1661(3) 0.6898(3) 0.7635(3) 0.0335(8) Uani 1 d .
P4 P 1.1751(3) 0.7007(2) 0.5121(3) 0.0309(7) Uani 1 d .
C1 C 0.5943(14) 0.9235(13) 0.6883(13) 0.062(5) Uani 1 d .
H1A H 0.5993 1.0035 0.6698 0.075 Uiso 1 calc R
H1B H 0.5041 0.9267 0.6723 0.075 Uiso 1 calc R
C2 C 0.5758(14) 0.8818(16) 0.8090(14) 0.081(6) Uani 1 d .
H2A H 0.5292 0.8193 0.8345 0.097 Uiso 1 calc R
H2B H 0.5051 0.9460 0.8525 0.097 Uiso 1 calc R
C3 C 0.6934(13) 0.7469(11) 0.5543(12) 0.054(4) Uani 1 d .
H3A H 0.6557 0.6936 0.6218 0.082 Uiso 1 calc R
H3B H 0.7743 0.7022 0.4955 0.082 Uiso 1 calc R
H3C H 0.6102 0.7981 0.5238 0.082 Uiso 1 calc R
C4 C 0.7883(13) 0.9397(10) 0.4649(13) 0.055(4) Uani 1 d .
H4A H 0.6888 0.9963 0.4642 0.083 Uiso 1 calc R
H4B H 0.8332 0.9012 0.3972 0.083 Uiso 1 calc R
H4C H 0.8547 0.9798 0.4637 0.083 Uiso 1 calc R
C5 C 0.7642(17) 0.9482(11) 0.8862(13) 0.069(5) Uani 1 d .
H5A H 0.6655 0.9831 0.9400 0.103 Uiso 1 calc R
H5B H 0.7870 1.0060 0.8181 0.103 Uiso 1 calc R
H5C H 0.8430 0.9220 0.9232 0.103 Uiso 1 calc R
C6 C 0.7033(13) 0.7388(10) 0.9823(11) 0.042(3) Uani 1 d .
H6A H 0.7895 0.7026 1.0125 0.063 Uiso 1 calc R
H6B H 0.6714 0.6784 0.9747 0.063 Uiso 1 calc R
H6C H 0.6189 0.7888 1.0351 0.063 Uiso 1 calc R
C7 C 1.3459(13) 0.6237(12) 0.6571(13) 0.053(4) Uani 1 d .
H7A H 1.4313 0.6268 0.6751 0.063 Uiso 1 calc R
H7B H 1.3583 0.5411 0.6628 0.063 Uiso 1 calc R
C8 C 1.3523(13) 0.6835(14) 0.5375(13) 0.059(4) Uani 1 d .
H8A H 1.4410 0.6372 0.4824 0.071 Uiso 1 calc R
H8B H 1.3634 0.7606 0.5260 0.071 Uiso 1 calc R
C9 C 1.2024(13) 0.8025(11) 0.7962(13) 0.056(4) Uani 1 d .
H9A H 1.1203 0.8330 0.8631 0.085 Uiso 1 calc R
H9B H 1.2079 0.8652 0.7303 0.085 Uiso 1 calc R
H9C H 1.2989 0.7708 0.8130 0.085 Uiso 1 calc R
C10 C 1.1797(14) 0.5827(10) 0.8895(11) 0.048(3) Uani 1 d .
H10A H 1.2675 0.5767 0.9090 0.072 Uiso 1 calc R
H10B H 1.1919 0.5073 0.8745 0.072 Uiso 1 calc R
H10C H 1.0872 0.6057 0.9535 0.072 Uiso 1 calc R
C11 C 1.1973(14) 0.8057(11) 0.3811(11) 0.046(4) Uani 1 d .
H11A H 1.3019 0.7811 0.3304 0.070 Uiso 1 calc R
H11B H 1.1742 0.8819 0.3998 0.070 Uiso 1 calc R
H11C H 1.1276 0.8106 0.3423 0.070 Uiso 1 calc R
C12 C 1.2206(15) 0.5743(10) 0.4518(12) 0.048(4) Uani 1 d .
H12A H 1.1357 0.5803 0.4286 0.072 Uiso 1 calc R
H12B H 1.2392 0.5047 0.5093 0.072 Uiso 1 calc R
H12C H 1.3117 0.5689 0.3848 0.072 Uiso 1 calc R
C13 C 0.9505(10) 0.5869(8) 0.7347(9) 0.021(2) Uiso 1 d .
C14 C 0.9558(10) 0.4641(7) 0.7718(9) 0.021(2) Uani 1 d .
C15 C 1.0988(12) 0.3766(9) 0.7571(10) 0.034(3) Uani 1 d .
H15 H 1.1890 0.3975 0.7217 0.041 Uiso 1 calc R
C16 C 1.1080(11) 0.2616(9) 0.7937(10) 0.026(2) Uiso 1 d .
C17 C 0.9743(11) 0.2340(9) 0.8414(10) 0.032(3) Uiso 1 d .
H17 H 0.9827 0.1540 0.8623 0.038 Uiso 1 calc R
C18 C 0.8348(12) 0.3104(9) 0.8604(10) 0.034(3) Uani 1 d .
C19 C 0.8229(11) 0.4315(9) 0.8225(9) 0.025(3) Uani 1 d .
C20 C 1.2636(15) 0.1717(11) 0.7735(13) 0.057(4) Uani 1 d .
H20A H 1.3334 0.2018 0.7830 0.085 Uiso 1 calc R
H20B H 1.3006 0.1542 0.6954 0.085 Uiso 1 calc R
H20C H 1.2576 0.1007 0.8289 0.085 Uiso 1 calc R
C21 C 0.6908(15) 0.2784(11) 0.9167(13) 0.060(4) Uani 1 d .
H21A H 0.7154 0.1943 0.9245 0.090 Uiso 1 calc R
H21B H 0.6233 0.3183 0.8695 0.090 Uiso 1 calc R
H21C H 0.6403 0.3018 0.9928 0.090 Uiso 1 calc R
C22 C 0.6682(11) 0.5182(9) 0.8430(11) 0.035(3) Uani 1 d .
H22A H 0.6152 0.5073 0.7989 0.052 Uiso 1 calc R
H22B H 0.6763 0.5967 0.8188 0.052 Uiso 1 calc R
H22C H 0.6114 0.5077 0.9249 0.052 Uiso 1 calc R
H49 H 0.9619 0.8663 0.6725 0.01(2) Uiso 1 d .

loop_
_atom_site_aniso_label
_atom_site_aniso_U_11
_atom_site_aniso_U_22
_atom_site_aniso_U_33
_atom_site_aniso_U_23
_atom_site_aniso_U_13
_atom_site_aniso_U_12
W1 0.02078(16) 0.01754(16) 0.0213(2) -0.00273(13) -0.01069(13) -0.00315(12)
P1 0.0234(11) 0.0308(13) 0.0363(18) -0.0085(12) -0.0183(11) -0.0025(11)
P2 0.0308(14) 0.0342(15) 0.0232(18) -0.0007(12) -0.0081(12) -0.0003(12)
P3 0.0257(12) 0.0431(16) 0.0347(19) 0.0023(13) -0.0201(12) -0.0094(12)
P4 0.0273(13) 0.0353(15) 0.0276(18) -0.0090(12) -0.0088(12) -0.0045(11)
C1 0.034(6) 0.078(10) 0.063(11) -0.017(8) -0.027(6) 0.010(6)
C2 0.023(6) 0.118(14) 0.050(11) -0.007(9) -0.001(6) 0.017(8)
C3 0.067(6) 0.056(7) 0.069(9) 0.023(6) -0.053(6) -0.040(6)
C4 0.069(6) 0.037(6) 0.084(10) 0.025(6) -0.064(6) -0.027(5)
C5 0.083(10) 0.046(7) 0.045(10) -0.022(6) 0.027(8) -0.022(7)
C6 0.049(6) 0.047(6) 0.036(8) -0.011(5) -0.008(6) -0.023(5)
C7 0.030(6) 0.058(8) 0.060(10) -0.001(7) -0.021(6) -0.002(6)
C8 0.025(6) 0.091(10) 0.048(10) -0.021(8) -0.001(6) -0.008(6)
C9 0.067(6) 0.055(7) 0.082(10) 0.010(6) -0.059(6) -0.034(6)
C10 0.062(7) 0.044(7) 0.045(8) 0.009(6) -0.041(6) -0.011(6)
C11 0.054(7) 0.053(7) 0.032(8) -0.009(6) -0.002(6) -0.027(6)
C12 0.059(7) 0.037(6) 0.035(8) -0.016(5) -0.015(6) 0.005(6)
C14 0.028(4) 0.017(4) 0.023(6) 0.000(4) -0.016(4) -0.008(4)
C15 0.035(5) 0.031(5) 0.036(7) -0.005(5) -0.022(5) -0.001(4)
C18 0.044(5) 0.039(6) 0.032(7) -0.006(5) -0.013(5) -0.024(5)
C19 0.033(5) 0.035(5) 0.005(6) 0.000(4) -0.003(4) -0.015(4)
C20 0.068(8) 0.047(7) 0.054(10) -0.011(7) -0.036(7) 0.003(6)
C21 0.089(8) 0.056(7) 0.055(10) 0.002(6) -0.020(7) -0.055(6)
C22 0.030(5) 0.040(6) 0.034(7) -0.004(5) -0.007(5) -0.015(5)

loop_
_atom_type_symbol
_atom_type_description
_atom_type_scat_dispersion_real
_atom_type_scat_dispersion_imag
_atom_type_scat_source
C C 0.0033 0.0016 'International Tables Vol C Tables 4.2.6.8 and 6.1.1.4'
H H 0.0000 0.0000 'International Tables Vol C Tables 4.2.6.8 and 6.1.1.4'
P P 0.1023 0.0942 'International Tables Vol C Tables 4.2.6.8 and 6.1.1.4'
W W -0.8490 6.8722 'International Tables Vol C Tables 4.2.6.8 and 6.1.1.4'

loop_
_geom_angle_atom_site_label_1
_geom_angle_atom_site_label_2
_geom_angle_atom_site_label_3
_geom_angle
_geom_angle_publ_flag
C13 W1 P3 93.1(3) yes
C13 W1 P2 98.5(3) yes
P3 W1 P2 96.97(11) yes
C13 W1 P4 98.1(3) yes
P3 W1 P4 81.19(11) yes
P2 W1 P4 163.37(10) yes
C13 W1 P1 102.4(3) yes
P3 W1 P1 164.55(9) yes
P2 W1 P1 80.88(10) yes
P4 W1 P1 96.47(10) yes
C13 W1 H49 168.1 yes
P3 W1 H49 82.09 yes
P2 W1 H49 71.54 yes
P4 W1 H49 91.85 yes
P1 W1 H49 82.74 yes
C3 P1 C4 99.7(6) yes
C3 P1 C1 103.0(7) yes
C4 P1 C1 98.4(6) yes
C3 P1 W1 119.3(4) yes
C4 P1 W1 122.3(4) yes
C1 P1 W1 110.7(5) yes
C6 P2 C5 100.5(7) yes
C6 P2 C2 99.9(6) yes
C5 P2 C2 103.6(8) yes
C6 P2 W1 120.5(4) yes
C5 P2 W1 120.1(4) yes
C2 P2 W1 109.2(6) yes
C9 P3 C10 100.4(7) yes
C9 P3 C7 103.4(7) yes
C10 P3 C7 100.7(6) yes
C9 P3 W1 120.7(4) yes
C10 P3 W1 120.6(4) yes
C7 P3 W1 108.0(5) yes
C12 P4 C11 99.2(6) yes
C12 P4 C8 104.2(7) yes
C11 P4 C8 97.3(6) yes
C12 P4 W1 118.3(4) yes
C11 P4 W1 124.5(4) yes
C8 P4 W1 109.8(5) yes
C2 C1 P1 113.3(10) yes
C2 C1 H1A 108.9 yes
P1 C1 H1A 108.9 yes
C2 C1 H1B 108.9 yes
P1 C1 H1B 108.9 yes
H1A C1 H1B 107.7 yes
C1 C2 P2 113.5(9) yes
C1 C2 H2A 108.9 yes
P2 C2 H2A 108.9 yes
C1 C2 H2B 108.9 yes
P2 C2 H2B 108.9 yes
H2A C2 H2B 107.7 yes
P1 C3 H3A 109.5 yes
P1 C3 H3B 109.5 yes
H3A C3 H3B 109.5 yes
P1 C3 H3C 109.5 yes
H3A C3 H3C 109.5 yes
H3B C3 H3C 109.5 yes
P1 C4 H4A 109.5 yes
P1 C4 H4B 109.5 yes
H4A C4 H4B 109.5 yes
P1 C4 H4C 109.5 yes
H4A C4 H4C 109.5 yes
H4B C4 H4C 109.5 yes
P2 C5 H5A 109.5 yes
P2 C5 H5B 109.5 yes
H5A C5 H5B 109.5 yes
P2 C5 H5C 109.5 yes
H5A C5 H5C 109.5 yes
H5B C5 H5C 109.5 yes
P2 C6 H6A 109.5 yes
P2 C6 H6B 109.5 yes
H6A C6 H6B 109.5 yes
P2 C6 H6C 109.5 yes
H6A C6 H6C 109.5 yes
H6B C6 H6C 109.5 yes
C8 C7 P3 112.4(8) yes
C8 C7 H7A 109.1 yes
P3 C7 H7A 109.1 yes
C8 C7 H7B 109.1 yes
P3 C7 H7B 109.1 yes
H7A C7 H7B 107.9 yes
C7 C8 P4 109.2(9) yes
C7 C8 H8A 109.8 yes
P4 C8 H8A 109.8 yes
C7 C8 H8B 109.8 yes
P4 C8 H8B 109.8 yes
H8A C8 H8B 108.3 yes
P3 C9 H9A 109.5 yes
P3 C9 H9B 109.5 yes
H9A C9 H9B 109.5 yes
P3 C9 H9C 109.5 yes
H9A C9 H9C 109.5 yes
H9B C9 H9C 109.5 yes
P3 C10 H10A 109.5 yes
P3 C10 H10B 109.5 yes
H10A C10 H10B 109.5 yes
P3 C10 H10C 109.5 yes
H10A C10 H10C 109.5 yes
H10B C10 H10C 109.5 yes
P4 C11 H11A 109.5 yes
P4 C11 H11B 109.5 yes
H11A C11 H11B 109.5 yes
P4 C11 H11C 109.5 yes
H11A C11 H11C 109.5 yes
H11B C11 H11C 109.5 yes
P4 C12 H12A 109.5 yes
P4 C12 H12B 109.5 yes
H12A C12 H12B 109.5 yes
P4 C12 H12C 109.5 yes
H12A C12 H12C 109.5 yes
H12B C12 H12C 109.5 yes
C14 C13 W1 174.7(7) yes
C19 C14 C15 119.1(9) yes
C19 C14 C13 122.1(8) yes
C15 C14 C13 118.8(8) yes
C16 C15 C14 120.4(10) yes
C16 C15 H15 119.8 yes
C14 C15 H15 119.8 yes
C15 C16 C17 118.3(9) yes
C15 C16 C20 118.1(10) yes
C17 C16 C20 123.5(10) yes
C18 C17 C16 125.4(10) yes
C18 C17 H17 117.3 yes
C16 C17 H17 117.3 yes
C17 C18 C19 117.0(10) yes
C17 C18 C21 124.5(10) yes
C19 C18 C21 118.5(9) yes
C14 C19 C18 119.7(9) yes
C14 C19 C22 122.4(9) yes
C18 C19 C22 117.8(9) yes
C16 C20 H20A 109.5 yes
C16 C20 H20B 109.5 yes
H20A C20 H20B 109.5 yes
C16 C20 H20C 109.5 yes
H20A C20 H20C 109.5 yes
H20B C20 H20C 109.5 yes
C18 C21 H21A 109.5 yes
C18 C21 H21B 109.5 yes
H21A C21 H21B 109.5 yes
C18 C21 H21C 109.5 yes
H21A C21 H21C 109.5 yes
H21B C21 H21C 109.5 yes
C19 C22 H22A 109.5 yes
C19 C22 H22B 109.5 yes
H22A C22 H22B 109.5 yes
C19 C22 H22C 109.5 yes
H22A C22 H22C 109.5 yes
H22B C22 H22C 109.5 yes

loop_
_geom_bond_atom_site_label_1
_geom_bond_atom_site_label_2
_geom_bond_distance
_geom_bond_publ_flag
W1 C13 1.838(9) yes
W1 P3 2.412(3) yes
W1 P2 2.420(3) yes
W1 P4 2.429(3) yes
W1 P1 2.436(3) yes
W1 H49 1.618 yes
P1 C3 1.783(13) yes
P1 C4 1.819(13) yes
P1 C1 1.848(14) yes
P2 C6 1.801(12) yes
P2 C5 1.822(15) yes
P2 C2 1.881(15) yes
P3 C9 1.794(13) yes
P3 C10 1.800(12) yes
P3 C7 1.844(13) yes
P4 C12 1.798(13) yes
P4 C11 1.817(13) yes
P4 C8 1.857(14) yes
C1 C2 1.45(2) yes
C1 H1A 0.9900 yes
C1 H1B 0.9900 yes
C2 H2A 0.9900 yes
C2 H2B 0.9900 yes
C3 H3A 0.9800 yes
C3 H3B 0.9800 yes
C3 H3C 0.9800 yes
C4 H4A 0.9800 yes
C4 H4B 0.9800 yes
C4 H4C 0.9800 yes
C5 H5A 0.9800 yes
C5 H5B 0.9800 yes
C5 H5C 0.9800 yes
C6 H6A 0.9800 yes
C6 H6B 0.9800 yes
C6 H6C 0.9800 yes
C7 C8 1.49(2) yes
C7 H7A 0.9900 yes
C7 H7B 0.9900 yes
C8 H8A 0.9900 yes
C8 H8B 0.9900 yes
C9 H9A 0.9800 yes
C9 H9B 0.9800 yes
C9 H9C 0.9800 yes
C10 H10A 0.9800 yes
C10 H10B 0.9800 yes
C10 H10C 0.9800 yes
C11 H11A 0.9800 yes
C11 H11B 0.9800 yes
C11 H11C 0.9800 yes
C12 H12A 0.9800 yes
C12 H12B 0.9800 yes
C12 H12C 0.9800 yes
C13 C14 1.478(13) yes
C14 C19 1.412(13) yes
C14 C15 1.415(13) yes
C15 C16 1.376(14) yes
C15 H15 0.9500 yes
C16 C17 1.385(14) yes
C16 C20 1.511(15) yes
C17 C18 1.334(14) yes
C17 H17 0.9500 yes
C18 C19 1.442(14) yes
C18 C21 1.508(16) yes
C19 C22 1.489(13) yes
C20 H20A 0.9800 yes
C20 H20B 0.9800 yes
C20 H20C 0.9800 yes
C21 H21A 0.9800 yes
C21 H21B 0.9800 yes
C21 H21C 0.9800 yes
C22 H22A 0.9800 yes
C22 H22B 0.9800 yes
C22 H22C 0.9800 yes

loop_
_geom_torsion_atom_site_label_1
_geom_torsion_atom_site_label_2
_geom_torsion_atom_site_label_3
_geom_torsion_atom_site_label_4
_geom_torsion
_geom_torsion_publ_flag
C13 W1 P1 C3 -16.9(6) yes
P3 W1 P1 C3 163.2(6) yes
P2 W1 P1 C3 -113.7(5) yes
P4 W1 P1 C3 82.9(5) yes
C13 W1 P1 C4 -142.6(6) yes
P3 W1 P1 C4 37.5(7) yes
P2 W1 P1 C4 120.6(6) yes
P4 W1 P1 C4 -42.8(6) yes
C13 W1 P1 C1 102.3(7) yes
P3 W1 P1 C1 -77.6(7) yes
P2 W1 P1 C1 5.6(6) yes
P4 W1 P1 C1 -157.9(6) yes
C13 W1 P2 C6 25.2(6) yes
P3 W1 P2 C6 -68.9(5) yes
P4 W1 P2 C6 -151.5(6) yes
P1 W1 P2 C6 126.5(5) yes
C13 W1 P2 C5 151.1(7) yes
P3 W1 P2 C5 56.9(7) yes
P4 W1 P2 C5 -25.6(8) yes
P1 W1 P2 C5 -107.6(7) yes
C13 W1 P2 C2 -89.5(7) yes
P3 W1 P2 C2 176.4(6) yes
P4 W1 P2 C2 93.8(8) yes
P1 W1 P2 C2 11.8(6) yes
C13 W1 P3 C9 -157.9(6) yes
P2 W1 P3 C9 -58.9(6) yes
P4 W1 P3 C9 104.4(6) yes
P1 W1 P3 C9 22.0(8) yes
P2 W1 P3 C10 67.7(5) yes
P4 W1 P3 C10 -129.0(5) yes
P1 W1 P3 C10 148.6(6) yes
C13 W1 P3 C7 83.6(6) yes
P2 W1 P3 C7 -177.5(5) yes
P4 W1 P3 C7 -14.2(5) yes
P1 W1 P3 C7 -96.5(6) yes
C13 W1 P4 C12 19.4(6) yes
P3 W1 P4 C12 111.2(5) yes
P2 W1 P4 C12 -163.9(6) yes
P1 W1 P4 C12 -84.2(5) yes
C13 W1 P4 C11 145.6(7) yes
P3 W1 P4 C11 -122.5(6) yes
P2 W1 P4 C11 -37.7(8) yes
P1 W1 P4 C11 42.1(6) yes
C13 W1 P4 C8 -100.0(6) yes
P3 W1 P4 C8 -8.1(5) yes
P2 W1 P4 C8 76.7(7) yes
P1 W1 P4 C8 156.5(5) yes
C3 P1 C1 C2 100.5(14) yes
C4 P1 C1 C2 -157.4(14) yes
W1 P1 C1 C2 -28.2(15) yes
P1 C1 C2 P2 39.6(19) yes
C6 P2 C2 C1 -160.9(14) yes
C5 P2 C2 C1 95.6(15) yes
W1 P2 C2 C1 -33.6(16) yes
C9 P3 C7 C8 -87.6(12) yes
C10 P3 C7 C8 168.9(11) yes
W1 P3 C7 C8 41.5(12) yes
P3 C7 C8 P4 -49.0(14) yes
C12 P4 C8 C7 -92.9(11) yes
C11 P4 C8 C7 165.6(11) yes
W1 P4 C8 C7 34.8(12) yes
C19 C14 C15 C16 -1.3(17) yes
C13 C14 C15 C16 178.1(11) yes
C14 C15 C16 C17 2.2(17) yes
C14 C15 C16 C20 178.7(12) yes
C15 C16 C17 C18 -3.5(18) yes
C20 C16 C17 C18 -179.8(14) yes
C16 C17 C18 C19 3.5(19) yes
C16 C17 C18 C21 -177.5(13) yes
C15 C14 C19 C18 1.3(16) yes
C13 C14 C19 C18 -178.1(10) yes
C15 C14 C19 C22 178.8(11) yes
C13 C14 C19 C22 -0.5(17) yes
C17 C18 C19 C14 -2.3(17) yes
C21 C18 C19 C14 178.6(11) yes
C17 C18 C19 C22 -180.0(11) yes
C21 C18 C19 C22 1.0(17) yes
